data_4073019
loop_
_publ_author_name
'Brownie, John H.'
'Baird, Michael C.'
'Schmider, Hartmut'

_publ_section_title
;
 New Complexes of Methyldiphenylphosphonium Cyclopentadienylide,
 Representative of a Class of Ligands Heretofore Much Neglected
;
_journal_issue 6
_journal_name_full Organometallics
_journal_page_first 1433
_journal_paper_doi 10.1021/om070018j
_journal_volume 26
_journal_year 2007
_chemical_formula_sum 'C18 H17 P'
_chemical_formula_weight 264.29
_chemical_name_systematic
;

 ?

;
_space_group_IT_number 2
_symmetry_cell_setting triclinic
_symmetry_space_group_name_Hall '-P 1'
_symmetry_space_group_name_H-M 'P -1'
_atom_sites_solution_hydrogens geom
_atom_sites_solution_primary direct
_atom_sites_solution_secondary difmap
_audit_creation_method SHELXL-97
_cell_angle_alpha 89.602(2)
_cell_angle_beta 83.260(2)
_cell_angle_gamma 75.6430(10)
_cell_formula_units_Z 4
_cell_length_a 9.2856(8)
_cell_length_b 10.8254(9)
_cell_length_c 15.0721(13)
_cell_measurement_temperature 180(2)
_cell_volume 1457.2(2)
_computing_cell_refinement 'Bruker SMART'
_computing_data_collection 'Bruker SMART'
_computing_data_reduction 'Bruker SHELXTL'
_computing_molecular_graphics 'Bruker SHELXTL'
_computing_publication_material 'Bruker SHELXTL'
_computing_structure_refinement 'SHELXL-97 (Sheldrick, 1997)'
_computing_structure_solution 'SHELXS-97 (Sheldrick, 1990)'
_diffrn_ambient_temperature 180(2)
_diffrn_measured_fraction_theta_full 0.995
_diffrn_measured_fraction_theta_max 0.995
_diffrn_measurement_device_type 'CCD area detector'
_diffrn_measurement_method 'phi and omega scans'
_diffrn_radiation_monochromator graphite
_diffrn_radiation_source 'fine-focus sealed tube'
_diffrn_radiation_type MoK\a
_diffrn_radiation_wavelength 0.71073
_diffrn_reflns_av_R_equivalents 0.0171
_diffrn_reflns_av_sigmaI/netI 0.0345
_diffrn_reflns_limit_h_max 11
_diffrn_reflns_limit_h_min -10
_diffrn_reflns_limit_k_max 11
_diffrn_reflns_limit_k_min -12
_diffrn_reflns_limit_l_max 17
_diffrn_reflns_limit_l_min -17
_diffrn_reflns_number 8642
_diffrn_reflns_theta_full 25.00
_diffrn_reflns_theta_max 25.00
_diffrn_reflns_theta_min 2.28
_exptl_absorpt_coefficient_mu 0.172
_exptl_absorpt_correction_T_max 1.0000
_exptl_absorpt_correction_T_min 0.7520
_exptl_absorpt_correction_type 'Empirical (Bruker SADABS)'
_exptl_crystal_colour red-brown
_exptl_crystal_density_diffrn 1.205
_exptl_crystal_density_method 'not measured'
_exptl_crystal_description plate
_exptl_crystal_F_000 560
_exptl_crystal_size_max 0.40
_exptl_crystal_size_mid 0.20
_exptl_crystal_size_min 0.10
_refine_diff_density_max 0.327
_refine_diff_density_min -0.299
_refine_diff_density_rms 0.038
_refine_ls_extinction_method none
_refine_ls_goodness_of_fit_ref 1.000
_refine_ls_hydrogen_treatment constr
_refine_ls_matrix_type full
_refine_ls_number_parameters 343
_refine_ls_number_reflns 5090
_refine_ls_number_restraints 0
_refine_ls_restrained_S_all 1.000
_refine_ls_R_factor_all 0.0509
_refine_ls_R_factor_gt 0.0377
_refine_ls_shift/su_max 0.000
_refine_ls_shift/su_mean 0.000
_refine_ls_structure_factor_coef Fsqd
_refine_ls_weighting_details 'calc w=1/[\s^2^(Fo^2^)+(0.0662P)^2^+0.0000P] where P=(Fo^2^+2Fc^2^)/3'
_refine_ls_weighting_scheme calc
_refine_ls_wR_factor_gt 0.1015
_refine_ls_wR_factor_ref 0.1080
_reflns_number_gt 3936
_reflns_number_total 5090
_reflns_threshold_expression >2sigma(I)
_cod_data_source_file om070018jsi20070108_104422.cif
_cod_data_source_block compoundII
_cod_depositor_comments
;
The following automatic conversions were performed:

'_symmetry_cell_setting' value 'Triclinic' changed to 'triclinic'
according to /home/saulius/struct/CIF-dictionaries/cif_core.dic
dictionary named 'cif_core.dic' version 2.4.1 from 2010-06-29.

Automatic conversion script
Id: cif_fix_values 1715 2011-07-08 13:25:40Z adriana 
;
_cod_original_sg_symbol_H-M P-1
_cod_database_code 4073019

loop_
_symmetry_equiv_pos_as_xyz
'x, y, z'
'-x, -y, -z'

loop_
_atom_site_label
_atom_site_type_symbol
_atom_site_fract_x
_atom_site_fract_y
_atom_site_fract_z
_atom_site_U_iso_or_equiv
_atom_site_adp_type
_atom_site_occupancy
_atom_site_symmetry_multiplicity
_atom_site_calc_flag
_atom_site_refinement_flags
P1 P -0.16631(5) 0.04233(4) -0.31302(3) 0.03793(15) Uani 1 1 d .
P1A P 0.24458(5) 0.49185(4) 0.11766(3) 0.03355(14) Uani 1 1 d .
C1 C -0.2112(2) 0.18927(15) -0.36238(13) 0.0408(4) Uani 1 1 d .
C1A C 0.29699(18) 0.37069(14) 0.03756(12) 0.0341(4) Uani 1 1 d .
C2 C -0.3579(2) 0.27159(16) -0.36107(15) 0.0536(5) Uani 1 1 d .
H2A H -0.4464 0.2610 -0.3267 0.064 Uiso 1 1 calc R
C2A C 0.29717(18) 0.38683(15) -0.05554(12) 0.0366(4) Uani 1 1 d .
H2AA H 0.2653 0.4655 -0.0844 0.044 Uiso 1 1 calc R
C3 C -0.3474(3) 0.36886(17) -0.41862(15) 0.0572(6) Uani 1 1 d .
H3A H -0.4280 0.4381 -0.4303 0.069 Uiso 1 1 calc R
C3A C 0.35179(19) 0.26842(17) -0.09759(14) 0.0451(5) Uani 1 1 d .
H3AA H 0.3642 0.2519 -0.1602 0.054 Uiso 1 1 calc R
C4 C -0.1982(3) 0.34920(17) -0.45739(14) 0.0545(6) Uani 1 1 d .
H4A H -0.1611 0.4029 -0.4995 0.065 Uiso 1 1 calc R
C4A C 0.3857(2) 0.17675(17) -0.03153(15) 0.0495(5) Uani 1 1 d .
H4AA H 0.4252 0.0877 -0.0422 0.059 Uiso 1 1 calc R
C5 C -0.1140(2) 0.23864(15) -0.42405(13) 0.0446(5) Uani 1 1 d .
H5A H -0.0099 0.2025 -0.4397 0.054 Uiso 1 1 calc R
C5A C 0.35225(19) 0.23745(15) 0.05148(14) 0.0429(5) Uani 1 1 d .
H5AA H 0.3639 0.1978 0.1075 0.051 Uiso 1 1 calc R
C6 C -0.2563(2) 0.04866(18) -0.20018(14) 0.0548(5) Uani 1 1 d .
H6A H -0.2282 0.1135 -0.1655 0.082 Uiso 1 1 calc R
H6B H -0.2245 -0.0347 -0.1730 0.082 Uiso 1 1 calc R
H6C H -0.3651 0.0707 -0.2005 0.082 Uiso 1 1 calc R
C6A C 0.3916(2) 0.49312(18) 0.18449(14) 0.0481(5) Uani 1 1 d .
H6AA H 0.4821 0.4984 0.1456 0.072 Uiso 1 1 calc R
H6AB H 0.4126 0.4146 0.2186 0.072 Uiso 1 1 calc R
H6AC H 0.3606 0.5670 0.2258 0.072 Uiso 1 1 calc R
C7 C 0.0329(2) -0.00961(15) -0.30890(12) 0.0366(4) Uani 1 1 d .
C7A C 0.08202(19) 0.48194(15) 0.19275(12) 0.0348(4) Uani 1 1 d .
C8 C 0.0998(2) 0.05706(17) -0.25341(14) 0.0513(5) Uani 1 1 d .
H8A H 0.0404 0.1286 -0.2187 0.062 Uiso 1 1 calc R
C8A C 0.0362(2) 0.56152(17) 0.26864(13) 0.0481(5) Uani 1 1 d .
H8AA H 0.0942 0.6179 0.2831 0.058 Uiso 1 1 calc R
C9 C 0.2524(3) 0.0189(2) -0.24903(16) 0.0601(6) Uani 1 1 d .
H9A H 0.2971 0.0637 -0.2107 0.072 Uiso 1 1 calc R
C9A C -0.0931(3) 0.5582(2) 0.32246(15) 0.0594(6) Uani 1 1 d .
H9AA H -0.1246 0.6128 0.3739 0.071 Uiso 1 1 calc R
C10 C 0.3399(2) -0.08367(19) -0.29980(15) 0.0542(5) Uani 1 1 d .
H10A H 0.4446 -0.1092 -0.2965 0.065 Uiso 1 1 calc R
C10A C -0.1778(2) 0.4755(2) 0.30187(15) 0.0579(6) Uani 1 1 d .
H10B H -0.2674 0.4741 0.3390 0.069 Uiso 1 1 calc R
C11 C 0.2755(2) -0.14913(18) -0.35530(14) 0.0474(5) Uani 1 1 d .
H11A H 0.3358 -0.2197 -0.3905 0.057 Uiso 1 1 calc R
C11A C -0.1323(2) 0.39547(18) 0.22767(13) 0.0466(5) Uani 1 1 d .
H11B H -0.1898 0.3383 0.2140 0.056 Uiso 1 1 calc R
C12 C 0.1227(2) -0.11211(16) -0.35990(13) 0.0400(4) Uani 1 1 d .
H12A H 0.0789 -0.1575 -0.3985 0.048 Uiso 1 1 calc R
C12A C -0.00292(19) 0.39854(16) 0.17330(12) 0.0375(4) Uani 1 1 d .
H12B H 0.0283 0.3433 0.1222 0.045 Uiso 1 1 calc R
C13 C -0.22411(19) -0.07918(15) -0.37182(12) 0.0351(4) Uani 1 1 d .
C13A C 0.19513(18) 0.64157(14) 0.06189(11) 0.0318(4) Uani 1 1 d .
C14 C -0.2061(2) -0.20338(15) -0.34036(14) 0.0437(5) Uani 1 1 d .
H14A H -0.1608 -0.2264 -0.2873 0.052 Uiso 1 1 calc R
C14A C 0.30576(19) 0.69135(15) 0.01522(13) 0.0380(4) Uani 1 1 d .
H14B H 0.4085 0.6522 0.0185 0.046 Uiso 1 1 calc R
C15 C -0.2543(2) -0.29239(16) -0.38652(15) 0.0478(5) Uani 1 1 d .
H15A H -0.2418 -0.3767 -0.3652 0.057 Uiso 1 1 calc R
C15A C 0.2652(2) 0.79801(16) -0.03592(13) 0.0424(5) Uani 1 1 d .
H15B H 0.3404 0.8315 -0.0685 0.051 Uiso 1 1 calc R
C16 C -0.3203(2) -0.25935(17) -0.46340(14) 0.0461(5) Uani 1 1 d .
H16A H -0.3541 -0.3208 -0.4945 0.055 Uiso 1 1 calc R
C16A C 0.1160(2) 0.85631(16) -0.04002(13) 0.0431(5) Uani 1 1 d .
H16B H 0.0889 0.9292 -0.0757 0.052 Uiso 1 1 calc R
C17 C -0.3376(2) -0.13780(17) -0.49543(14) 0.0461(5) Uani 1 1 d .
H17A H -0.3825 -0.1155 -0.5487 0.055 Uiso 1 1 calc R
C17A C 0.0063(2) 0.80900(15) 0.00754(13) 0.0415(5) Uani 1 1 d .
H17B H -0.0961 0.8503 0.0054 0.050 Uiso 1 1 calc R
C18 C -0.28923(19) -0.04822(16) -0.44975(13) 0.0404(4) Uani 1 1 d .
H18A H -0.3008 0.0355 -0.4721 0.048 Uiso 1 1 calc R
C18A C 0.04455(19) 0.70192(15) 0.05819(12) 0.0360(4) Uani 1 1 d .
H18B H -0.0315 0.6692 0.0906 0.043 Uiso 1 1 calc R

loop_
_atom_site_aniso_label
_atom_site_aniso_U_11
_atom_site_aniso_U_22
_atom_site_aniso_U_33
_atom_site_aniso_U_23
_atom_site_aniso_U_13
_atom_site_aniso_U_12
P1 0.0429(3) 0.0321(2) 0.0365(3) -0.0009(2) 0.0025(2) -0.0084(2)
P1A 0.0327(3) 0.0348(2) 0.0341(3) 0.0009(2) -0.0013(2) -0.01158(19)
C1 0.0496(11) 0.0301(8) 0.0413(11) -0.0021(8) -0.0015(9) -0.0091(8)
C1A 0.0279(9) 0.0339(8) 0.0397(11) 0.0004(8) 0.0017(8) -0.0089(7)
C2 0.0563(13) 0.0383(10) 0.0619(15) -0.0039(10) -0.0038(11) -0.0052(9)
C2A 0.0286(9) 0.0382(9) 0.0429(11) -0.0020(8) -0.0013(8) -0.0095(7)
C3 0.0756(16) 0.0359(10) 0.0566(14) -0.0020(10) -0.0202(12) -0.0019(10)
C3A 0.0382(10) 0.0494(10) 0.0475(12) -0.0138(10) 0.0024(9) -0.0135(8)
C4 0.0913(18) 0.0376(10) 0.0384(12) 0.0015(9) -0.0115(12) -0.0215(11)
C4A 0.0367(10) 0.0350(9) 0.0743(16) -0.0106(10) 0.0059(10) -0.0099(8)
C5 0.0631(13) 0.0350(9) 0.0373(11) -0.0049(8) -0.0033(10) -0.0160(9)
C5A 0.0339(10) 0.0369(9) 0.0564(13) 0.0065(9) 0.0019(9) -0.0096(8)
C6 0.0618(13) 0.0532(11) 0.0439(13) -0.0023(10) 0.0117(10) -0.0123(10)
C6A 0.0447(11) 0.0560(11) 0.0482(13) 0.0051(10) -0.0105(10) -0.0189(9)
C7 0.0468(11) 0.0335(8) 0.0314(10) 0.0034(8) -0.0032(8) -0.0145(8)
C7A 0.0365(9) 0.0368(8) 0.0312(10) 0.0047(8) -0.0010(8) -0.0111(7)
C8 0.0654(14) 0.0435(10) 0.0470(13) -0.0059(9) -0.0097(11) -0.0154(10)
C8A 0.0589(13) 0.0492(10) 0.0382(12) -0.0047(9) 0.0047(10) -0.0215(9)
C9 0.0674(15) 0.0650(13) 0.0606(15) 0.0014(12) -0.0232(12) -0.0332(12)
C9A 0.0679(14) 0.0655(13) 0.0413(13) -0.0082(11) 0.0167(11) -0.0205(11)
C10 0.0480(12) 0.0597(12) 0.0602(15) 0.0125(11) -0.0101(11) -0.0218(10)
C10A 0.0488(12) 0.0767(14) 0.0457(13) 0.0097(12) 0.0105(10) -0.0186(11)
C11 0.0438(11) 0.0471(10) 0.0517(13) 0.0027(9) 0.0018(10) -0.0155(9)
C11A 0.0457(11) 0.0580(11) 0.0416(12) 0.0121(10) -0.0053(10) -0.0234(9)
C12 0.0439(11) 0.0411(9) 0.0373(11) -0.0024(8) -0.0015(9) -0.0159(8)
C12A 0.0392(10) 0.0418(9) 0.0329(10) 0.0052(8) -0.0046(8) -0.0126(8)
C13 0.0314(9) 0.0337(8) 0.0379(11) 0.0005(8) 0.0015(8) -0.0063(7)
C13A 0.0336(9) 0.0307(8) 0.0314(10) -0.0033(7) -0.0003(8) -0.0102(7)
C14 0.0439(11) 0.0370(9) 0.0506(13) 0.0085(9) -0.0095(9) -0.0096(8)
C14A 0.0319(9) 0.0374(9) 0.0442(11) 0.0000(8) 0.0001(8) -0.0100(7)
C15 0.0496(12) 0.0348(9) 0.0603(14) 0.0050(9) -0.0048(11) -0.0140(8)
C15A 0.0415(11) 0.0392(9) 0.0473(12) 0.0052(9) 0.0018(9) -0.0148(8)
C16 0.0405(11) 0.0453(10) 0.0536(13) -0.0084(10) 0.0011(10) -0.0157(9)
C16A 0.0466(11) 0.0336(9) 0.0484(12) 0.0029(9) -0.0063(10) -0.0084(8)
C17 0.0418(11) 0.0515(11) 0.0432(12) 0.0004(10) -0.0058(9) -0.0081(9)
C17A 0.0346(10) 0.0369(9) 0.0512(12) -0.0045(9) -0.0068(9) -0.0048(8)
C18 0.0408(10) 0.0342(9) 0.0434(12) 0.0045(8) -0.0002(9) -0.0066(8)
C18A 0.0329(10) 0.0366(8) 0.0398(11) -0.0050(8) -0.0010(8) -0.0120(7)

loop_
_atom_type_symbol
_atom_type_description
_atom_type_scat_dispersion_real
_atom_type_scat_dispersion_imag
_atom_type_scat_source
C C 0.0033 0.0016 'International Tables Vol C Tables 4.2.6.8 and 6.1.1.4'
H H 0.0000 0.0000 'International Tables Vol C Tables 4.2.6.8 and 6.1.1.4'
P P 0.1023 0.0942 'International Tables Vol C Tables 4.2.6.8 and 6.1.1.4'

loop_
_geom_angle_atom_site_label_1
_geom_angle_atom_site_label_2
_geom_angle_atom_site_label_3
_geom_angle
C1 P1 C6 111.46(9)
C1 P1 C7 110.38(8)
C6 P1 C7 107.47(10)
C1 P1 C13 112.50(9)
C6 P1 C13 106.44(9)
C7 P1 C13 108.37(8)
C1A P1A C6A 111.96(9)
C1A P1A C13A 108.33(8)
C6A P1A C13A 109.57(8)
C1A P1A C7A 112.94(8)
C6A P1A C7A 107.32(9)
C13A P1A C7A 106.55(7)
C5 C1 C2 107.51(16)
C5 C1 P1 125.53(14)
C2 C1 P1 126.09(15)
C2A C1A C5A 107.11(16)
C2A C1A P1A 125.51(12)
C5A C1A P1A 127.35(15)
C3 C2 C1 107.42(19)
C3A C2A C1A 108.36(16)
C2 C3 C4 108.85(18)
C2A C3A C4A 108.16(18)
C5 C4 C3 108.74(18)
C5A C4A C3A 108.87(15)
C4 C5 C1 107.47(18)
C4A C5A C1A 107.50(17)
C12 C7 C8 118.73(17)
C12 C7 P1 122.30(14)
C8 C7 P1 118.97(14)
C12A C7A C8A 119.31(16)
C12A C7A P1A 120.04(13)
C8A C7A P1A 120.58(13)
C9 C8 C7 120.02(19)
C9A C8A C7A 119.93(18)
C10 C9 C8 120.50(19)
C8A C9A C10A 120.2(2)
C11 C10 C9 120.0(2)
C11A C10A C9A 120.19(19)
C10 C11 C12 120.04(19)
C10A C11A C12A 119.86(18)
C11 C12 C7 120.75(17)
C11A C12A C7A 120.47(17)
C18 C13 C14 118.93(16)
C18 C13 P1 119.16(13)
C14 C13 P1 121.90(14)
C14A C13A C18A 119.58(15)
C14A C13A P1A 120.40(12)
C18A C13A P1A 119.74(12)
C15 C14 C13 119.94(18)
C15A C14A C13A 119.61(16)
C16 C15 C14 120.26(16)
C16A C15A C14A 120.42(16)
C17 C16 C15 120.36(18)
C17A C16A C15A 120.12(17)
C16 C17 C18 119.73(18)
C16A C17A C18A 120.31(16)
C17 C18 C13 120.77(16)
C17A C18A C13A 119.93(16)

loop_
_geom_bond_atom_site_label_1
_geom_bond_atom_site_label_2
_geom_bond_distance
P1 C1 1.7277(17)
P1 C6 1.799(2)
P1 C7 1.8031(18)
P1 C13 1.8116(17)
P1A C1A 1.7268(17)
P1A C6A 1.7921(19)
P1A C13A 1.8018(16)
P1A C7A 1.8024(17)
C1 C5 1.414(3)
C1 C2 1.429(3)
C1A C2A 1.413(2)
C1A C5A 1.429(2)
C2 C3 1.374(3)
C2A C3A 1.384(2)
C3 C4 1.405(3)
C3A C4A 1.407(3)
C4 C5 1.384(3)
C4A C5A 1.383(3)
C7 C12 1.386(2)
C7 C8 1.400(2)
C7A C12A 1.391(2)
C7A C8A 1.396(2)
C8 C9 1.384(3)
C8A C9A 1.376(3)
C9 C10 1.377(3)
C9A C10A 1.388(3)
C10 C11 1.377(3)
C10A C11A 1.379(3)
C11 C12 1.385(3)
C11A C12A 1.380(2)
C13 C18 1.385(3)
C13 C14 1.400(2)
C13A C14A 1.393(2)
C13A C18A 1.396(2)
C14 C15 1.381(2)
C14A C15A 1.382(2)
C15 C16 1.378(3)
C15A C16A 1.381(2)
C16 C17 1.377(2)
C16A C17A 1.376(3)
C17 C18 1.383(2)
C17A C18A 1.378(2)
